data_2007793
loop_
_publ_author_name
'Sujittra Youngme'
'Chaveng Pakawatchai'
'Hoong-Kun Fun'
'Kandasamy Chinnakali'

_publ_section_title
;Bis(acetato-\k^2^<i>O</i>,<i>O</i>')(di-2-pyridyl-\k<i>N</i>-amine)copper(II)
 Dihydrate
;
_journal_issue 11
_journal_name_full 'Acta Crystallographica Section C'
_journal_page_first 1586
_journal_page_last 1588
_journal_paper_doi 10.1107/S0108270198006441
_journal_volume 54
_journal_year 1998
_chemical_formula_iupac '[Cu (C2 H3 O2)2 (C10 H9 N3)], 2H2 O1'
_chemical_formula_moiety 'C14 H15 Cu N3 O4 , 2(H2 O)'
_chemical_formula_sum 'C14 H19 Cu N3 O6'
_chemical_formula_weight 388.86
_chemical_name_systematic
;
Bis acetato-2,2'-bipyridylamine copper(II). Dihydrate
;
_space_group_IT_number 2
_symmetry_cell_setting triclinic
_symmetry_space_group_name_Hall '-P 1'
_symmetry_space_group_name_H-M 'P -1'
_audit_creation_method SHELXL
_cell_angle_alpha 83.479(9)
_cell_angle_beta 76.746(8)
_cell_angle_gamma 73.386(7)
_cell_formula_units_Z 2
_cell_length_a 7.3161(5)
_cell_length_b 10.9267(14)
_cell_length_c 11.2045(10)
_cell_measurement_reflns_used 39
_cell_measurement_temperature 293(2)
_cell_measurement_theta_max 12.58
_cell_measurement_theta_min 5.33
_cell_volume 834.33(15)
_computing_cell_refinement XSCANS
_computing_data_collection 'XSCANS (Siemens, 1994)'
_computing_data_reduction XSCANS
_computing_molecular_graphics SHELXTL/PC
_computing_publication_material 'SHELXL93 and PARST (Nardelli, 1995)'
_computing_structure_refinement 'SHELXL93 (Sheldrick, 1993)'
_computing_structure_solution 'SHELXTL/PC (Sheldrick, 1990)'
_diffrn_ambient_temperature 293(2)
_diffrn_measurement_device 'Siemens P4 diffractometer'
_diffrn_measurement_method '\q/2\q scans'
_diffrn_radiation_monochromator graphite
_diffrn_radiation_source 'fine-focus sealed tube'
_diffrn_radiation_type MoK\a
_diffrn_radiation_wavelength 0.71073
_diffrn_reflns_av_R_equivalents 0.013
_diffrn_reflns_av_sigmaI/netI 0.0244
_diffrn_reflns_limit_h_max 9
_diffrn_reflns_limit_h_min -1
_diffrn_reflns_limit_k_max 14
_diffrn_reflns_limit_k_min -13
_diffrn_reflns_limit_l_max 14
_diffrn_reflns_limit_l_min -14
_diffrn_reflns_number 4743
_diffrn_reflns_theta_max 27.50
_diffrn_reflns_theta_min 1.87
_diffrn_standards_decay_% <3
_diffrn_standards_interval_count 97
_diffrn_standards_number 3
_exptl_absorpt_coefficient_mu 1.344
_exptl_absorpt_correction_T_max 0.525
_exptl_absorpt_correction_T_min 0.378
_exptl_absorpt_correction_type 'empirical \y scans (XSCANS; Siemens, 1994)'
_exptl_crystal_colour blue
_exptl_crystal_density_diffrn 1.548
_exptl_crystal_density_method 'not measured'
_exptl_crystal_description parallelepiped
_exptl_crystal_F_000 402
_exptl_crystal_size_max 0.68
_exptl_crystal_size_mid 0.66
_exptl_crystal_size_min 0.48
_refine_diff_density_max 0.280
_refine_diff_density_min -0.471
_refine_ls_extinction_method none
_refine_ls_goodness_of_fit_all 1.071
_refine_ls_goodness_of_fit_obs 1.103
_refine_ls_hydrogen_treatment refall
_refine_ls_matrix_type full
_refine_ls_number_parameters 293
_refine_ls_number_reflns 3843
_refine_ls_number_restraints 0
_refine_ls_restrained_S_all 1.071
_refine_ls_restrained_S_obs 1.103
_refine_ls_R_factor_all 0.032
_refine_ls_R_factor_obs 0.030
_refine_ls_shift/esd_max 0.001
_refine_ls_shift/esd_mean 0.000
_refine_ls_structure_factor_coef Fsqd
_refine_ls_weighting_details 'w = 1/[\s^2^(Fo^2^)+(0.0505P)^2^+0.1566P] where P = (Fo^2^+2Fc^2^)/3'
_refine_ls_weighting_scheme calc
_refine_ls_wR_factor_all 0.085
_refine_ls_wR_factor_obs 0.084
_reflns_number_observed 3514
_reflns_number_total 3843
_reflns_observed_criterion I>2\s(I)
_cod_data_source_file cf1235.cif
_cod_data_source_block cf1235
_cod_depositor_comments
;
The following automatic conversions were performed:

'_refine_ls_weighting_scheme' value 'calc w =
1/[\s^2^(Fo^2^)+(0.0505P)^2^+0.1566P] where P = (Fo^2^+2Fc^2^)/3' was
changed to 'calc'. New tag '_refine_ls_weighting_details' was
created. The value of the new tag was set to 'w =
1/[\s^2^(Fo^2^)+(0.0505P)^2^+0.1566P] where P = (Fo^2^+2Fc^2^)/3'.

Automatic conversion script
Id: cif_fix_values 3143 2015-03-26 13:38:13Z robertas 
;
_cod_original_cell_volume 834.33(14)
_cod_database_code 2007793

loop_
_symmetry_equiv_pos_as_xyz
'x, y, z'
'-x, -y, -z'

loop_
_atom_site_aniso_label
_atom_site_aniso_U_11
_atom_site_aniso_U_22
_atom_site_aniso_U_33
_atom_site_aniso_U_12
_atom_site_aniso_U_13
_atom_site_aniso_U_23
Cu 0.04011(13) 0.02654(12) 0.03414(12) -0.00945(9) -0.00857(8) -0.00505(8)
O1 0.0574(8) 0.0418(7) 0.0421(7) -0.0223(6) -0.0094(6) -0.0069(5)
O2 0.0820(11) 0.0638(10) 0.0422(7) -0.0401(9) -0.0084(7) -0.0097(7)
O3 0.0573(8) 0.0299(6) 0.0469(7) -0.0069(6) -0.0237(6) -0.0062(5)
O4 0.0706(10) 0.0482(8) 0.0429(7) -0.0025(7) -0.0158(7) -0.0137(6)
O5 0.117(2) 0.0424(9) 0.0509(10) -0.0306(10) -0.0186(10) -0.0041(7)
O6 0.0922(14) 0.0463(9) 0.0507(9) -0.0289(9) -0.0214(9) -0.0070(7)
N1 0.0363(7) 0.0303(7) 0.0354(7) -0.0087(6) -0.0080(6) -0.0042(5)
N2 0.0487(9) 0.0285(7) 0.0442(8) -0.0117(6) -0.0054(7) -0.0115(6)
N3 0.0367(7) 0.0344(7) 0.0345(7) -0.0089(6) -0.0070(6) -0.0059(5)
C1 0.0401(9) 0.0393(10) 0.0465(10) -0.0053(8) -0.0070(8) -0.0060(8)
C2 0.0352(9) 0.0596(13) 0.0496(11) -0.0103(9) -0.0027(8) -0.0050(9)
C3 0.0391(9) 0.0557(12) 0.0526(11) -0.0215(9) -0.0122(8) 0.0075(9)
C4 0.0452(10) 0.0371(9) 0.0504(10) -0.0172(8) -0.0153(8) 0.0007(8)
C5 0.0390(8) 0.0323(8) 0.0358(8) -0.0109(7) -0.0138(7) -0.0025(6)
C6 0.0413(9) 0.0322(8) 0.0300(7) -0.0051(7) -0.0084(7) -0.0041(6)
C7 0.0525(11) 0.0360(10) 0.0473(10) 0.0005(9) -0.0095(9) -0.0065(8)
C8 0.0425(11) 0.0567(13) 0.0483(11) 0.0065(9) -0.0106(9) -0.0085(9)
C9 0.0363(10) 0.0700(14) 0.0469(11) -0.0093(10) -0.0096(8) -0.0069(10)
C10 0.0412(10) 0.0501(11) 0.0429(10) -0.0154(8) -0.0075(8) -0.0067(8)
C11 0.0435(9) 0.0352(9) 0.0468(10) -0.0105(7) -0.0147(8) -0.0094(7)
C12 0.073(2) 0.0598(15) 0.067(2) -0.0330(13) -0.0244(13) -0.0140(12)
C13 0.0369(8) 0.0354(8) 0.0368(8) -0.0123(7) -0.0085(7) -0.0010(6)
C14 0.0553(14) 0.0550(14) 0.0550(13) -0.0016(11) -0.0234(11) 0.0014(10)

loop_
_atom_site_label
_atom_site_fract_x
_atom_site_fract_y
_atom_site_fract_z
_atom_site_U_iso_or_equiv
_atom_site_thermal_displace_type
_atom_site_calc_flag
_atom_site_refinement_flags
_atom_site_occupancy
_atom_site_disorder_group
_atom_site_type_symbol
Cu 0.12684(3) 0.26088(2) 0.24628(2) 0.03306(8) Uani d . 1 . Cu
O1 0.2806(2) 0.38283(13) 0.24209(13) 0.0450(3) Uani d . 1 . O
O2 0.1656(3) 0.3401(2) 0.43562(14) 0.0585(4) Uani d . 1 . O
O3 -0.0968(2) 0.40529(12) 0.22230(13) 0.0432(3) Uani d . 1 . O
O4 -0.0673(3) 0.2966(2) 0.06275(14) 0.0552(4) Uani d . 1 . O
O5 0.1443(4) 0.3533(2) 0.6848(2) 0.0678(5) Uani d . 1 . O
O6 -0.1602(3) 0.2701(2) -0.1603(2) 0.0594(4) Uani d . 1 . O
N1 -0.0369(2) 0.14755(14) 0.32831(13) 0.0338(3) Uani d . 1 . N
N2 0.1705(2) -0.0355(2) 0.22892(15) 0.0401(3) Uani d . 1 . N
N3 0.3592(2) 0.11356(14) 0.19872(13) 0.0351(3) Uani d . 1 . N
C1 -0.1964(3) 0.2002(2) 0.4128(2) 0.0431(4) Uani d . 1 . C
C2 -0.3135(3) 0.1310(2) 0.4851(2) 0.0495(5) Uani d . 1 . C
C3 -0.2644(3) 0.0001(2) 0.4701(2) 0.0477(5) Uani d . 1 . C
C4 -0.1064(3) -0.0542(2) 0.3833(2) 0.0422(4) Uani d . 1 . C
C5 0.0082(3) 0.0216(2) 0.3133(2) 0.0343(3) Uani d . 1 . C
C6 0.3462(3) -0.0052(2) 0.19048(15) 0.0351(3) Uani d . 1 . C
C7 0.5092(3) -0.1029(2) 0.1431(2) 0.0477(5) Uani d . 1 . C
C8 0.6868(3) -0.0780(2) 0.1043(2) 0.0527(5) Uani d . 1 . C
C9 0.7017(3) 0.0448(2) 0.1133(2) 0.0516(5) Uani d . 1 . C
C10 0.5379(3) 0.1355(2) 0.1606(2) 0.0439(4) Uani d . 1 . C
C11 0.2568(3) 0.4005(2) 0.3551(2) 0.0404(4) Uani d . 1 . C
C12 0.3420(5) 0.4986(3) 0.3887(3) 0.0610(6) Uani d . 1 . C
C13 -0.1419(3) 0.3939(2) 0.1211(2) 0.0357(3) Uani d . 1 . C
C14 -0.2902(4) 0.5048(3) 0.0767(3) 0.0563(6) Uani d . 1 . C
H1 -0.221(4) 0.293(3) 0.420(2) 0.052(6) Uiso d . 1 . H
H2 -0.425(4) 0.173(3) 0.540(2) 0.057(7) Uiso d . 1 . H
H3 -0.336(4) -0.044(3) 0.523(2) 0.054(7) Uiso d . 1 . H
H4 -0.070(5) -0.136(3) 0.373(3) 0.073(9) Uiso d . 1 . H
H7 0.482(4) -0.181(3) 0.143(2) 0.050(6) Uiso d . 1 . H
H8 0.793(4) -0.137(3) 0.072(3) 0.068(8) Uiso d . 1 . H
H9 0.818(4) 0.067(3) 0.092(3) 0.062(8) Uiso d . 1 . H
H10 0.537(4) 0.224(3) 0.171(3) 0.068(8) Uiso d . 1 . H
H12A 0.465(8) 0.473(6) 0.384(6) 0.18(3) Uiso d . 1 . H
H12B 0.332(5) 0.564(4) 0.337(4) 0.094(12) Uiso d . 1 . H
H12C 0.322(5) 0.499(3) 0.473(4) 0.088(11) Uiso d . 1 . H
H14A -0.287(6) 0.563(4) 0.108(4) 0.108(15) Uiso d . 1 . H
H14B -0.408(7) 0.501(4) 0.115(4) 0.119(15) Uiso d . 1 . H
H14C -0.277(5) 0.504(3) -0.008(4) 0.087(10) Uiso d . 1 . H
H1N2 0.176(3) -0.101(2) 0.207(2) 0.041(6) Uiso d . 1 . H
H1O5 0.141(5) 0.359(3) 0.615(3) 0.079(10) Uiso d . 1 . H
H2O5 0.150(5) 0.418(3) 0.700(3) 0.073(10) Uiso d . 1 . H
H1O6 -0.083(5) 0.298(3) -0.203(3) 0.064(9) Uiso d . 1 . H
H2O6 -0.151(4) 0.285(3) -0.094(3) 0.066(8) Uiso d . 1 . H

loop_
_atom_type_symbol
_atom_type_description
_atom_type_scat_dispersion_real
_atom_type_scat_dispersion_imag
_atom_type_scat_source
C C 0.0033 0.0016 'International Tables Vol C Tables 4.2.6.8 and 6.1.1.4'
H H 0.0000 0.0000 'International Tables Vol C Tables 4.2.6.8 and 6.1.1.4'
N N 0.0061 0.0033 'International Tables Vol C Tables 4.2.6.8 and 6.1.1.4'
O O 0.0106 0.0060 'International Tables Vol C Tables 4.2.6.8 and 6.1.1.4'
Cu Cu 0.3201 1.2651 'International Tables Vol C Tables 4.2.6.8 and 6.1.1.4'

loop_
_geom_angle_atom_site_label_1
_geom_angle_atom_site_label_2
_geom_angle_atom_site_label_3
_geom_angle
_geom_angle_publ_flag
O1 Cu O3 89.15(6) yes
O1 Cu N1 154.42(6) yes
O3 Cu N1 93.99(6) yes
O1 Cu N3 94.46(6) yes
O3 Cu N3 156.92(6) yes
N1 Cu N3 92.50(6) yes
O1 Cu O2 57.53(5) yes
O3 Cu O2 94.76(6) yes
N1 Cu O2 96.90(6) yes
N3 Cu O2 106.41(6) yes
O1 Cu O4 114.89(6) yes
O3 Cu O4 53.50(5) yes
N1 Cu O4 86.84(6) yes
N3 Cu O4 104.90(5) yes
O2 Cu O4 148.25(6) yes
C11 O1 Cu 101.96(12) ?
C11 O2 Cu 78.77(11) ?
C13 O3 Cu 108.64(11) ?
C13 O4 Cu 75.64(11) ?
C5 N1 C1 118.5(2) ?
C5 N1 Cu 124.64(12) ?
C1 N1 Cu 116.61(13) ?
C5 N2 C6 129.6(2) ?
C6 N3 C10 117.6(2) ?
C6 N3 Cu 123.04(12) ?
C10 N3 Cu 119.02(13) ?
N1 C1 C2 123.2(2) ?
C1 C2 C3 117.9(2) ?
C4 C3 C2 119.7(2) ?
C3 C4 C5 119.5(2) ?
N1 C5 N2 120.1(2) ?
N1 C5 C4 121.1(2) ?
N2 C5 C4 118.8(2) ?
N3 C6 N2 121.1(2) ?
N3 C6 C7 121.6(2) ?
N2 C6 C7 117.3(2) ?
C8 C7 C6 119.7(2) ?
C7 C8 C9 119.1(2) ?
C10 C9 C8 118.5(2) ?
C9 C10 N3 123.6(2) ?
O2 C11 O1 121.6(2) ?
O2 C11 C12 120.8(2) ?
O1 C11 C12 117.6(2) ?
O4 C13 O3 121.7(2) ?
O4 C13 C14 121.5(2) ?
O3 C13 C14 116.8(2) ?

loop_
_geom_bond_atom_site_label_1
_geom_bond_atom_site_label_2
_geom_bond_site_symmetry_2
_geom_bond_distance
_geom_bond_publ_flag
Cu O1 . 1.9654(14) yes
Cu O3 . 1.9669(14) yes
Cu N1 . 1.9742(15) yes
Cu N3 . 1.995(2) yes
Cu O2 . 2.4824(15) yes
Cu O4 . 2.690(2) yes
O1 C11 . 1.267(2) yes
O2 C11 . 1.239(3) yes
O3 C13 . 1.279(2) yes
O4 C13 . 1.233(2) yes
N1 C5 . 1.342(2) ?
N1 C1 . 1.350(2) ?
N2 C5 . 1.374(2) ?
N2 C6 . 1.380(2) ?
N3 C6 . 1.342(2) ?
N3 C10 . 1.360(2) ?
C1 C2 . 1.369(3) ?
C2 C3 . 1.392(3) ?
C3 C4 . 1.363(3) ?
C4 C5 . 1.397(3) ?
C6 C7 . 1.398(3) ?
C7 C8 . 1.366(3) ?
C8 C9 . 1.393(4) ?
C9 C10 . 1.359(3) ?
C11 C12 . 1.503(3) ?
C13 C14 . 1.500(3) ?

loop_
_geom_hbond_atom_site_label_D
_geom_hbond_atom_site_label_H
_geom_hbond_atom_site_label_A
_geom_hbond_site_symmetry_A
_geom_hbond_distance_DH
_geom_hbond_distance_HA
_geom_hbond_distance_DA
_geom_hbond_angle_DHA
_geom_hbond_publ_flag
O5 H1O5 O2 1_555 0.78(3) 2.01(3) 2.778(3) 169(3) yes
O5 H2O5 O3 2_566 0.76(3) 2.11(3) 2.845(3) 164(4) yes
O6 H1O6 O5 1_554 0.76(4) 2.04(4) 2.798(4) 174(3) yes
O6 H2O6 O4 1_555 0.80(3) 2.02(3) 2.801(3) 167(3) yes
N2 H1N2 O6 2_555 0.77(2) 2.02(2) 2.784(3) 174(2) yes

loop_
_geom_torsion_atom_site_label_1
_geom_torsion_atom_site_label_2
_geom_torsion_atom_site_label_3
_geom_torsion_atom_site_label_4
_geom_torsion
O3 Cu O1 C11 94.00(13)
N1 Cu O1 C11 -3.5(2)
N3 Cu O1 C11 -108.83(13)
O2 Cu O1 C11 -2.20(12)
O4 Cu O1 C11 142.48(12)
O1 Cu O2 C11 2.24(12)
O3 Cu O2 C11 -83.71(13)
N1 Cu O2 C11 -178.32(13)
N3 Cu O2 C11 87.00(13)
O4 Cu O2 C11 -83.2(2)
O1 Cu O3 C13 118.05(13)
N1 Cu O3 C13 -87.36(13)
N3 Cu O3 C13 18.6(2)
O2 Cu O3 C13 175.37(12)
O4 Cu O3 C13 -4.27(11)
O1 Cu O4 C13 -64.33(13)
O3 Cu O4 C13 4.34(11)
N1 Cu O4 C13 101.67(12)
N3 Cu O4 C13 -166.58(12)
O2 Cu O4 C13 3.6(2)
O1 Cu N1 C5 -121.3(2)
O3 Cu N1 C5 142.33(14)
N3 Cu N1 C5 -15.51(14)
O2 Cu N1 C5 -122.38(14)
O4 Cu N1 C5 89.28(14)
O1 Cu N1 C1 52.9(2)
O3 Cu N1 C1 -43.48(14)
N3 Cu N1 C1 158.68(14)
O2 Cu N1 C1 51.81(14)
O4 Cu N1 C1 -96.53(14)
O1 Cu N3 C6 177.29(14)
O3 Cu N3 C6 -84.4(2)
N1 Cu N3 C6 21.92(14)
O2 Cu N3 C6 119.86(13)
O4 Cu N3 C6 -65.48(14)
O1 Cu N3 C10 -9.69(14)
O3 Cu N3 C10 88.6(2)
N1 Cu N3 C10 -165.06(14)
O2 Cu N3 C10 -67.12(14)
O4 Cu N3 C10 107.54(14)
C5 N1 C1 C2 0.8(3)
Cu N1 C1 C2 -173.8(2)
N1 C1 C2 C3 0.1(3)
C1 C2 C3 C4 -1.6(3)
C2 C3 C4 C5 2.2(3)
C1 N1 C5 N2 -179.4(2)
Cu N1 C5 N2 -5.3(2)
C1 N1 C5 C4 -0.1(3)
Cu N1 C5 C4 173.97(13)
C6 N2 C5 N1 31.8(3)
C6 N2 C5 C4 -147.5(2)
C3 C4 C5 N1 -1.4(3)
C3 C4 C5 N2 177.9(2)
C10 N3 C6 N2 179.1(2)
Cu N3 C6 N2 -7.8(2)
C10 N3 C6 C7 -0.8(3)
Cu N3 C6 C7 172.34(14)
C5 N2 C6 N3 -24.5(3)
C5 N2 C6 C7 155.4(2)
N3 C6 C7 C8 0.2(3)
N2 C6 C7 C8 -179.7(2)
C6 C7 C8 C9 0.3(3)
C7 C8 C9 C10 -0.1(3)
C8 C9 C10 N3 -0.6(3)
C6 N3 C10 C9 1.0(3)
Cu N3 C10 C9 -172.4(2)
Cu O2 C11 O1 -3.4(2)
Cu O2 C11 C12 176.1(2)
Cu O1 C11 O2 4.4(2)
Cu O1 C11 C12 -175.2(2)
Cu O4 C13 O3 -6.3(2)
Cu O4 C13 C14 173.8(2)
Cu O3 C13 O4 8.8(2)
Cu O3 C13 C14 -171.2(2)
